data_4001979
loop_
_publ_author_name
'Pust, Philipp'
'Wochnik, Angela S.'
'Baumann, Elen'
'Schmidt, Peter J.'
'Wiechert, Detlef'
'Scheu, Christina'
'Schnick, Wolfgang'

_publ_contact_author
;
        Prof. Dr. Wolfgang Schnick
        Department Chemie
        Ludwig-Maximilians-Universitaet Muenchen
        Butenandtstrasse 5 - 13 (D)
        D 81377 Muenchen
        Germany
;
_publ_section_title
;
 Ca[LiAl3N4]:Eu2+---A Narrow-Band Red-Emitting Nitridolithoaluminate
;
_journal_issue 11
_journal_name_full 'Chemistry of Materials'
_journal_page_first 3544
_journal_paper_doi 10.1021/cm501162n
_journal_volume 26
_journal_year 2014
_chemical_formula_moiety 'Al3 N4, Ca, Li'
_chemical_formula_sum 'Al3 Ca Li N4'
_chemical_formula_weight 184.00
_chemical_name_common 'Clacium litho nitridoaluminate'
_chemical_name_systematic
; 
  Clacium litho nitridoaluminate  
;
_space_group_IT_number 88
_symmetry_cell_setting tetragonal
_symmetry_space_group_name_Hall '-I 4ad'
_symmetry_space_group_name_H-M 'I 41/a :2'
_atom_sites_solution_hydrogens none
_atom_sites_solution_primary direct
_atom_sites_solution_secondary difmap
_audit_creation_method SHELXL-97
_cell_angle_alpha 90.00
_cell_angle_beta 90.00
_cell_angle_gamma 90.00
_cell_formula_units_Z 16
_cell_length_a 11.1600(16)
_cell_length_b 11.1600(16)
_cell_length_c 12.865(3)
_cell_measurement_temperature 293(2)
_cell_measurement_theta_max 31.06
_cell_measurement_theta_min 3.65
_cell_volume 1602.3(5)
_computing_cell_refinement 'SAINT V8.27B (Bruker AXS Inc., 2012)'
_computing_data_collection 'Bruker Instrument Service v3.0.25'
_computing_data_reduction 'SAINT V8.27B (Bruker AXS Inc., 2012)'
_computing_molecular_graphics 'DIAMOND (Brandenburg, 2012)'
_computing_publication_material SHELXL-97
_computing_structure_refinement 'SHELXL-97 (Sheldrick, 1997)'
_computing_structure_solution 'SHELXS-97 (Sheldrick, 1990)'
_diffrn_ambient_temperature 293(2)
_diffrn_detector_area_resol_mean 10.4167
_diffrn_measured_fraction_theta_full 0.994
_diffrn_measured_fraction_theta_max 0.994
_diffrn_measurement_device_type 'D8 Quest'
_diffrn_measurement_method 'mix of omega and phi scans'
_diffrn_radiation_monochromator graphite
_diffrn_radiation_source 'fine-focus sealed tube'
_diffrn_radiation_type MoK\a
_diffrn_radiation_wavelength 0.71073
_diffrn_reflns_av_R_equivalents 0.0569
_diffrn_reflns_av_sigmaI/netI 0.0179
_diffrn_reflns_limit_h_max 14
_diffrn_reflns_limit_h_min -14
_diffrn_reflns_limit_k_max 14
_diffrn_reflns_limit_k_min -14
_diffrn_reflns_limit_l_max 16
_diffrn_reflns_limit_l_min -17
_diffrn_reflns_number 22951
_diffrn_reflns_theta_full 28.49
_diffrn_reflns_theta_max 28.49
_diffrn_reflns_theta_min 2.42
_exptl_absorpt_coefficient_mu 2.055
_exptl_absorpt_correction_T_max 1.02829
_exptl_absorpt_correction_T_min 0.79821
_exptl_absorpt_correction_type numerical
_exptl_absorpt_process_details ' Platon Mulabsscan'
_exptl_crystal_colour pink
_exptl_crystal_density_diffrn 3.051
_exptl_crystal_density_method 'not measured'
_exptl_crystal_description rod
_exptl_crystal_F_000 1440
_exptl_crystal_size_max 0.151
_exptl_crystal_size_mid 0.055
_exptl_crystal_size_min 0.039
_refine_diff_density_max 0.807
_refine_diff_density_min -1.007
_refine_diff_density_rms 0.251
_refine_ls_extinction_method none
_refine_ls_goodness_of_fit_ref 1.072
_refine_ls_hydrogen_treatment none
_refine_ls_matrix_type full
_refine_ls_number_parameters 82
_refine_ls_number_reflns 1014
_refine_ls_number_restraints 0
_refine_ls_restrained_S_all 1.072
_refine_ls_R_factor_all 0.0341
_refine_ls_R_factor_gt 0.0303
_refine_ls_shift/su_max 0.001
_refine_ls_shift/su_mean 0.000
_refine_ls_structure_factor_coef Fsqd
_refine_ls_weighting_details 'calc w=1/[\s^2^(Fo^2^)+(0.0604P)^2^+0.0000P] where P=(Fo^2^+2Fc^2^)/3'
_refine_ls_weighting_scheme calc
_refine_ls_wR_factor_gt 0.0762
_refine_ls_wR_factor_ref 0.0787
_reflns_number_gt 884
_reflns_number_total 1014
_reflns_threshold_expression >2sigma(I)
_cod_data_source_file cm501162n_si_001.cif
_cod_data_source_block CaLiAl3N4
_cod_depositor_comments
;
The following automatic conversions were performed:

'_symmetry_cell_setting' value 'Tetragonal' changed to 'tetragonal'
according to
/usr/data/users/saulius/crontab/automatic-downloads/rss-feeds/ACS/lib/dictionaries/cif_core.dic
dictionary named 'cif_core.dic' version 2.4.2 from 2011-04-26.

Automatic conversion script
Id: cif_fix_values 2281 2013-09-26 08:29:07Z andrius 

 Adding full bibliography for 4001979.cif.
;
_cod_original_sg_symbol_H-M 'I 41/a'
_cod_database_code 4001979

loop_
_symmetry_equiv_pos_as_xyz
'x, y, z'
'-x+1/2, -y, z+1/2'
'-y+3/4, x+1/4, z+1/4'
'y+3/4, -x+3/4, z+3/4'
'x+1/2, y+1/2, z+1/2'
'-x+1, -y+1/2, z+1'
'-y+5/4, x+3/4, z+3/4'
'y+5/4, -x+5/4, z+5/4'
'-x, -y, -z'
'x-1/2, y, -z-1/2'
'y-3/4, -x-1/4, -z-1/4'
'-y-3/4, x-3/4, -z-3/4'
'-x+1/2, -y+1/2, -z+1/2'
'x, y+1/2, -z'
'y-1/4, -x+1/4, -z+1/4'
'-y-1/4, x-1/4, -z-1/4'

loop_
_atom_site_label
_atom_site_type_symbol
_atom_site_fract_x
_atom_site_fract_y
_atom_site_fract_z
_atom_site_U_iso_or_equiv
_atom_site_adp_type
_atom_site_occupancy
_atom_site_symmetry_multiplicity
_atom_site_calc_flag
Ca1 Ca 0.26627(4) 0.00441(3) 0.186020(17) 0.00747(14) Uani 1 1 d
Al1 Al 0.03325(5) 0.08002(4) 0.30855(3) 0.00431(16) Uani 1 1 d
Al2 Al 0.02082(4) 0.09016(4) 0.55935(3) 0.00410(16) Uani 1 1 d
Al3 Al 0.02192(4) 0.08570(4) 0.06621(3) 0.00416(16) Uani 1 1 d
Li1 Li 0.3547(3) 0.2348(3) 0.06581(17) 0.0086(6) Uani 1 1 d
N1 N 0.44053(12) 0.08009(12) 0.06858(7) 0.0054(3) Uani 1 1 d
N2 N 0.15659(12) 0.18508(13) 0.05929(7) 0.0059(3) Uani 1 1 d
N3 N 0.17564(11) 0.16539(12) 0.29918(9) 0.0055(3) Uani 1 1 d
N4 N 0.16319(12) 0.17089(12) 0.57203(8) 0.0059(3) Uani 1 1 d

loop_
_atom_site_aniso_label
_atom_site_aniso_U_11
_atom_site_aniso_U_22
_atom_site_aniso_U_33
_atom_site_aniso_U_23
_atom_site_aniso_U_13
_atom_site_aniso_U_12
Ca1 0.0059(2) 0.00601(19) 0.0104(2) -0.00438(11) 0.00201(10) 0.00014(10)
Al1 0.0038(3) 0.0046(3) 0.0046(3) 0.00027(14) -0.00034(15) -0.00016(17)
Al2 0.0035(3) 0.0046(3) 0.0042(3) -0.00002(13) -0.00033(14) -0.00031(16)
Al3 0.0041(3) 0.0042(3) 0.0043(3) -0.00041(14) 0.00013(14) -0.00005(16)
Li1 0.0122(14) 0.0057(14) 0.0080(15) -0.0012(8) 0.0019(9) 0.0033(11)
N1 0.0059(6) 0.0056(6) 0.0048(6) 0.0002(4) -0.0005(4) 0.0006(5)
N2 0.0058(6) 0.0065(6) 0.0056(6) -0.0003(4) 0.0005(4) -0.0014(5)
N3 0.0046(6) 0.0067(6) 0.0050(5) 0.0013(4) 0.0003(4) -0.0010(5)
N4 0.0057(6) 0.0066(6) 0.0053(6) -0.0012(4) 0.0008(4) -0.0018(5)

loop_
_atom_type_symbol
_atom_type_description
_atom_type_scat_dispersion_real
_atom_type_scat_dispersion_imag
_atom_type_scat_source
Li Li -0.0003 0.0001 'International Tables Vol C Tables 4.2.6.8 and 6.1.1.4'
N N 0.0061 0.0033 'International Tables Vol C Tables 4.2.6.8 and 6.1.1.4'
Al Al 0.0645 0.0514 'International Tables Vol C Tables 4.2.6.8 and 6.1.1.4'
Ca Ca 0.2262 0.3064 'International Tables Vol C Tables 4.2.6.8 and 6.1.1.4'

loop_
_geom_angle_atom_site_label_1
_geom_angle_atom_site_label_2
_geom_angle_atom_site_label_3
_geom_angle
_geom_angle_site_symmetry_1
_geom_angle_site_symmetry_3
N3 Ca1 N4 173.88(4) . 2_554
N3 Ca1 N1 113.78(4) . .
N4 Ca1 N1 71.75(4) 2_554 .
N3 Ca1 N2 70.95(4) . 8_444
N4 Ca1 N2 114.10(4) 2_554 8_444
N1 Ca1 N2 72.26(4) . 8_444
N3 Ca1 N3 107.06(2) . 7_444
N4 Ca1 N3 68.11(3) 2_554 7_444
N1 Ca1 N3 105.98(4) . 7_444
N2 Ca1 N3 176.08(4) 8_444 7_444
N3 Ca1 N1 107.33(4) . 8_444
N4 Ca1 N1 71.59(4) 2_554 8_444
N1 Ca1 N1 114.05(2) . 8_444
N2 Ca1 N1 75.60(4) 8_444 8_444
N3 Ca1 N1 108.31(4) 7_444 8_444
N3 Ca1 N2 69.90(4) . .
N4 Ca1 N2 109.98(4) 2_554 .
N1 Ca1 N2 76.16(4) . .
N2 Ca1 N2 112.30(2) 8_444 .
N3 Ca1 N2 63.78(3) 7_444 .
N1 Ca1 N2 169.15(4) 8_444 .
N3 Ca1 N4 67.32(4) . 7_444
N4 Ca1 N4 107.28(2) 2_554 7_444
N1 Ca1 N4 177.48(4) . 7_444
N2 Ca1 N4 106.33(4) 8_444 7_444
N3 Ca1 N4 75.56(4) 7_444 7_444
N1 Ca1 N4 63.45(3) 8_444 7_444
N2 Ca1 N4 106.36(4) . 7_444
N3 Ca1 Al2 149.48(3) . 2_554
N4 Ca1 Al2 36.63(3) 2_554 2_554
N1 Ca1 Al2 39.19(3) . 2_554
N2 Ca1 Al2 84.05(3) 8_444 2_554
N3 Ca1 Al2 96.76(3) 7_444 2_554
N1 Ca1 Al2 82.06(3) 8_444 2_554
N2 Ca1 Al2 105.69(3) . 2_554
N4 Ca1 Al2 139.04(3) 7_444 2_554
N3 Ca1 Al1 100.28(3) . 10_656
N4 Ca1 Al1 85.73(3) 2_554 10_656
N1 Ca1 Al1 37.46(3) . 10_656
N2 Ca1 Al1 37.07(3) 8_444 10_656
N3 Ca1 Al1 142.10(3) 7_444 10_656
N1 Ca1 Al1 87.37(3) 8_444 10_656
N2 Ca1 Al1 103.41(3) . 10_656
N4 Ca1 Al1 140.58(3) 7_444 10_656
Al2 Ca1 Al1 50.268(14) 2_554 10_656
N3 Ca1 Al3 38.41(3) . 8_444
N4 Ca1 Al3 147.56(3) 2_554 8_444
N1 Ca1 Al3 82.29(3) . 8_444
N2 Ca1 Al3 36.86(3) 8_444 8_444
N3 Ca1 Al3 139.95(3) 7_444 8_444
N1 Ca1 Al3 103.19(3) 8_444 8_444
N2 Ca1 Al3 81.25(3) . 8_444
N4 Ca1 Al3 97.82(3) 7_444 8_444
Al2 Ca1 Al3 111.705(18) 2_554 8_444
Al1 Ca1 Al3 61.879(14) 10_656 8_444
N3 Ca1 Al1 136.13(3) . 7_444
N4 Ca1 Al1 37.92(3) 2_554 7_444
N1 Ca1 Al1 101.93(3) . 7_444
N2 Ca1 Al1 147.72(3) 8_444 7_444
N3 Ca1 Al1 35.67(3) 7_444 7_444
N1 Ca1 Al1 78.41(3) 8_444 7_444
N2 Ca1 Al1 96.27(3) . 7_444
N4 Ca1 Al1 78.12(3) 7_444 7_444
Al2 Ca1 Al1 73.642(13) 2_554 7_444
Al1 Ca1 Al1 123.570(17) 10_656 7_444
Al3 Ca1 Al1 174.518(17) 8_444 7_444
N3 Al1 N2 113.98(6) . 15
N3 Al1 N1 121.52(6) . 10_556
N2 Al1 N1 110.87(7) 15 10_556
N3 Al1 N4 105.82(7) . 7_444
N2 Al1 N4 107.63(6) 15 7_444
N1 Al1 N4 94.02(6) 10_556 7_444
N3 Al1 Al2 127.69(5) . 9_556
N2 Al1 Al2 116.58(5) 15 9_556
N1 Al1 Al2 48.02(4) 10_556 9_556
N4 Al1 Al2 46.08(4) 7_444 9_556
N3 Al1 Li1 122.11(8) . 15
N2 Al1 Li1 57.18(8) 15 15
N1 Al1 Li1 113.05(7) 10_556 15
N4 Al1 Li1 50.53(7) 7_444 15
Al2 Al1 Li1 77.41(6) 9_556 15
N3 Al1 Li1 45.81(7) . 13
N2 Al1 Li1 130.09(7) 15 13
N1 Al1 Li1 76.71(7) 10_556 13
N4 Al1 Li1 121.29(8) 7_444 13
Al2 Al1 Li1 104.70(5) 9_556 13
Li1 Al1 Li1 166.21(10) 15 13
N3 Al1 Li1 107.39(7) . 10_556
N2 Al1 Li1 90.09(6) 15 10_556
N1 Al1 Li1 37.79(7) 10_556 10_556
N4 Al1 Li1 131.27(7) 7_444 10_556
Al2 Al1 Li1 85.27(6) 9_556 10_556
Li1 Al1 Li1 127.95(11) 15 10_556
Li1 Al1 Li1 65.78(11) 13 10_556
N3 Al1 Ca1 164.69(5) . 10_556
N2 Al1 Ca1 58.55(4) 15 10_556
N1 Al1 Ca1 56.94(4) 10_556 10_556
N4 Al1 Ca1 89.45(5) 7_444 10_556
Al2 Al1 Ca1 64.291(17) 9_556 10_556
Li1 Al1 Ca1 66.90(7) 15 10_556
Li1 Al1 Ca1 126.52(6) 13 10_556
Li1 Al1 Ca1 61.35(6) 10_556 10_556
N3 Al1 Ca1 62.52(4) . 8_444
N2 Al1 Ca1 154.78(4) 15 8_444
N1 Al1 Ca1 89.63(4) 10_556 8_444
N4 Al1 Ca1 54.50(4) 7_444 8_444
Al2 Al1 Ca1 66.144(17) 9_556 8_444
Li1 Al1 Ca1 101.98(7) 15 8_444
Li1 Al1 Ca1 67.42(6) 13 8_444
Li1 Al1 Ca1 115.02(5) 10_556 8_444
Ca1 Al1 Ca1 130.434(17) 10_556 8_444
N3 Al1 Ca1 53.10(4) . .
N2 Al1 Ca1 95.67(4) 15 .
N1 Al1 Ca1 150.38(4) 10_556 .
N4 Al1 Ca1 64.55(4) 7_444 .
Al2 Al1 Ca1 108.67(2) 9_556 .
Li1 Al1 Ca1 70.15(6) 15 .
Li1 Al1 Ca1 96.50(6) 13 .
Li1 Al1 Ca1 160.26(7) 10_556 .
Ca1 Al1 Ca1 136.976(18) 10_556 .
Ca1 Al1 Ca1 61.544(16) 8_444 .
N4 Al2 N1 121.40(6) . 10_556
N4 Al2 N4 116.68(6) . 15_556
N1 Al2 N4 115.15(7) 10_556 15_556
N4 Al2 N1 106.34(7) . 2
N1 Al2 N1 95.77(5) 10_556 2
N4 Al2 N1 93.55(5) 15_556 2
N4 Al2 Al2 126.48(5) . 9_556
N1 Al2 Al2 49.12(4) 10_556 9_556
N4 Al2 Al2 110.96(5) 15_556 9_556
N1 Al2 Al2 46.65(4) 2 9_556
N4 Al2 Al1 119.88(5) . 9_556
N1 Al2 Al1 114.55(5) 10_556 9_556
N4 Al2 Al1 47.62(4) 15_556 9_556
N1 Al2 Al1 46.02(3) 2 9_556
Al2 Al2 Al1 77.05(3) 9_556 9_556
N4 Al2 Li1 45.60(7) . 13
N1 Al2 Li1 77.37(7) 10_556 13
N4 Al2 Li1 138.36(7) 15_556 13
N1 Al2 Li1 125.87(8) 2 13
Al2 Al2 Li1 106.59(6) 9_556 13
Al1 Al2 Li1 164.41(7) 9_556 13
N4 Al2 Li1 109.00(7) . 10_556
N1 Al2 Li1 41.53(7) 10_556 10_556
N4 Al2 Li1 94.64(7) 15_556 10_556
N1 Al2 Li1 135.02(7) 2 10_556
Al2 Al2 Li1 89.45(6) 9_556 10_556
Al1 Al2 Li1 127.48(7) 9_556 10_556
Li1 Al2 Li1 68.08(11) 13 10_556
N4 Al2 Ca1 56.69(4) . 2
N1 Al2 Ca1 144.55(5) 10_556 2
N4 Al2 Ca1 91.22(4) 15_556 2
N1 Al2 Ca1 57.44(4) 2 2
Al2 Al2 Ca1 100.74(3) 9_556 2
Al1 Al2 Ca1 65.441(17) 9_556 2
Li1 Al2 Ca1 98.98(7) 13 2
Li1 Al2 Ca1 165.58(6) 10_556 2
N4 Al2 Ca1 164.23(5) . 16_556
N1 Al2 Ca1 62.61(4) 10_556 16_556
N4 Al2 Ca1 53.85(4) 15_556 16_556
N1 Al2 Ca1 87.70(4) 2 16_556
Al2 Al2 Ca1 68.49(2) 9_556 16_556
Al1 Al2 Ca1 64.998(18) 9_556 16_556
Li1 Al2 Ca1 130.58(6) 13 16_556
Li1 Al2 Ca1 62.83(7) 10_556 16_556
Ca1 Al2 Ca1 130.437(16) 2 16_556
N4 Al2 Ca1 62.07(4) . 8_444
N1 Al2 Ca1 86.19(4) 10_556 8_444
N4 Al2 Ca1 148.60(4) 15_556 8_444
N1 Al2 Ca1 60.03(4) 2 8_444
Al2 Al2 Ca1 64.65(2) 9_556 8_444
Al1 Al2 Ca1 103.58(2) 9_556 8_444
Li1 Al2 Ca1 65.93(6) 13 8_444
Li1 Al2 Ca1 115.85(5) 10_556 8_444
Ca1 Al2 Ca1 61.062(15) 2 8_444
Ca1 Al2 Ca1 133.135(16) 16_556 8_444
N2 Al3 N2 115.41(6) . 15
N2 Al3 N3 120.24(5) . 15
N2 Al3 N3 110.26(6) 15 15
N2 Al3 N3 104.60(7) . 7_444
N2 Al3 N3 109.08(6) 15 7_444
N3 Al3 N3 94.37(5) 15 7_444
N2 Al3 Al3 123.69(4) . 9
N2 Al3 Al3 119.67(5) 15 9
N3 Al3 Al3 47.58(4) 15 9
N3 Al3 Al3 46.79(4) 7_444 9
N2 Al3 Li1 129.04(8) . 15
N2 Al3 Li1 57.67(8) 15 15
N3 Al3 Li1 107.22(8) 15 15
N3 Al3 Li1 51.57(7) 7_444 15
Al3 Al3 Li1 75.89(7) 9 15
N2 Al3 Ca1 58.40(4) . 7_444
N2 Al3 Ca1 152.67(4) 15 7_444
N3 Al3 Ca1 93.71(4) 15 7_444
N3 Al3 Ca1 54.30(4) 7_444 7_444
Al3 Al3 Ca1 67.37(2) 9 7_444
Li1 Al3 Ca1 103.60(7) 15 7_444
N2 Al3 Ca1 164.11(5) . 15
N2 Al3 Ca1 62.67(4) 15 15
N3 Al3 Ca1 52.16(4) 15 15
N3 Al3 Ca1 90.47(5) 7_444 15
Al3 Al3 Ca1 63.74(2) 9 15
Li1 Al3 Ca1 64.70(7) 15 15
Ca1 Al3 Ca1 131.117(16) 7_444 15
N2 Al3 Li1 86.12(6) . 7_444
N2 Al3 Li1 146.89(6) 15 7_444
N3 Al3 Li1 38.08(6) 15 7_444
N3 Al3 Li1 87.47(6) 7_444 7_444
Al3 Al3 Li1 52.55(6) 9 7_444
Li1 Al3 Li1 128.45(4) 15 7_444
Ca1 Al3 Li1 59.79(5) 7_444 7_444
Ca1 Al3 Li1 89.58(5) 15 7_444
N2 Al3 Ca1 61.02(4) . .
N2 Al3 Ca1 92.36(4) 15 .
N3 Al3 Ca1 150.59(4) 15 .
N3 Al3 Ca1 59.55(4) 7_444 .
Al3 Al3 Ca1 105.16(2) 9 .
Li1 Al3 Ca1 68.66(6) 15 .
Ca1 Al3 Ca1 60.867(16) 7_444 .
Ca1 Al3 Ca1 133.354(15) 15 .
Li1 Al3 Ca1 120.61(5) 7_444 .
N1 Li1 N4 120.41(12) . 13
N1 Li1 N3 121.95(13) . 13
N4 Li1 N3 115.15(14) 13 13
N1 Li1 N2 104.96(14) . .
N4 Li1 N2 89.94(12) 13 .
N3 Li1 N2 90.20(12) 13 .
N1 Li1 Al3 121.10(13) . 12_666
N4 Li1 Al3 109.55(13) 13 12_666
N3 Li1 Al3 46.34(6) 13 12_666
N2 Li1 Al3 43.97(6) . 12_666
N1 Li1 Al1 124.30(13) . 12_666
N4 Li1 Al1 46.26(7) 13 12_666
N3 Li1 Al1 105.41(12) 13 12_666
N2 Li1 Al1 43.74(7) . 12_666
Al3 Li1 Al1 72.02(9) 12_666 12_666
N1 Li1 Al2 111.58(12) . 13
N4 Li1 Al2 39.23(7) 13 13
N3 Li1 Al2 100.41(12) 13 13
N2 Li1 Al2 127.63(12) . 13
Al3 Li1 Al2 126.94(11) 12_666 13
Al1 Li1 Al2 84.27(7) 12_666 13
N1 Li1 Al1 113.75(13) . 13
N4 Li1 Al1 98.99(12) 13 13
N3 Li1 Al1 39.55(6) 13 13
N2 Li1 Al1 127.64(11) . 13
Al3 Li1 Al1 85.14(7) 12_666 13
Al1 Li1 Al1 121.51(11) 12_666 13
Al2 Li1 Al1 67.79(7) 13 13
N1 Li1 Al2 39.06(6) . 10_656
N4 Li1 Al2 82.57(8) 13 10_656
N3 Li1 Al2 148.19(15) 13 10_656
N2 Li1 Al2 117.24(11) . 10_656
Al3 Li1 Al2 155.18(13) 12_666 10_656
Al1 Li1 Al2 105.70(8) 12_666 10_656
Al2 Li1 Al2 76.26(6) 13 10_656
Al1 Li1 Al2 115.06(11) 13 10_656
N1 Li1 Al1 35.88(6) . 10_656
N4 Li1 Al1 142.46(13) 13 10_656
N3 Li1 Al1 88.14(9) 13 10_656
N2 Li1 Al1 120.52(11) . 10_656
Al3 Li1 Al1 107.77(8) 12_666 10_656
Al1 Li1 Al1 157.73(12) 12_666 10_656
Al2 Li1 Al1 111.04(10) 13 10_656
Al1 Li1 Al1 80.16(8) 13 10_656
Al2 Li1 Al1 64.72(6) 10_656 10_656
N1 Li1 Ca1 55.32(8) . .
N4 Li1 Ca1 143.38(14) 13 .
N3 Li1 Ca1 88.65(9) 13 .
N2 Li1 Ca1 61.13(7) . .
Al3 Li1 Ca1 66.13(6) 12_666 .
Al1 Li1 Ca1 102.57(10) 12_666 .
Al2 Li1 Ca1 166.89(11) 13 .
Al1 Li1 Ca1 116.16(7) 13 .
Al2 Li1 Ca1 91.04(8) 10_656 .
Al1 Li1 Ca1 59.39(5) 10_656 .
N1 Li1 Ca1 61.78(8) . 7_444
N4 Li1 Ca1 84.49(9) 13 7_444
N3 Li1 Ca1 141.15(14) 13 7_444
N2 Li1 Ca1 54.97(7) . 7_444
Al3 Li1 Ca1 96.51(10) 12_666 7_444
Al1 Li1 Ca1 63.04(7) 12_666 7_444
Al2 Li1 Ca1 114.09(7) 13 7_444
Al1 Li1 Ca1 175.44(11) 13 7_444
Al2 Li1 Ca1 62.29(5) 10_656 7_444
Al1 Li1 Ca1 95.29(8) 10_656 7_444
Ca1 Li1 Ca1 61.03(6) . 7_444
Al2 N1 Al1 118.17(8) 10_656 10_656
Al2 N1 Al2 84.23(5) 10_656 2_554
Al1 N1 Al2 85.95(5) 10_656 2_554
Al2 N1 Li1 99.41(9) 10_656 .
Al1 N1 Li1 106.33(9) 10_656 .
Al2 N1 Li1 163.15(12) 2_554 .
Al2 N1 Ca1 152.22(6) 10_656 .
Al1 N1 Ca1 85.61(4) 10_656 .
Al2 N1 Ca1 83.37(5) 2_554 .
Li1 N1 Ca1 86.08(9) . .
Al2 N1 Ca1 81.66(4) 10_656 7_444
Al1 N1 Ca1 156.51(6) 10_656 7_444
Al2 N1 Ca1 83.64(5) 2_554 7_444
Li1 N1 Ca1 80.65(9) . 7_444
Ca1 N1 Ca1 72.33(4) . 7_444
Al3 N2 Al3 107.63(6) . 12_666
Al3 N2 Al1 116.67(6) . 12_666
Al3 N2 Al1 112.64(7) 12_666 12_666
Al3 N2 Li1 157.16(11) . .
Al3 N2 Li1 78.36(7) 12_666 .
Al1 N2 Li1 79.07(7) 12_666 .
Al3 N2 Ca1 84.74(5) . 7_444
Al3 N2 Ca1 149.33(7) 12_666 7_444
Al1 N2 Ca1 84.37(4) 12_666 7_444
Li1 N2 Ca1 80.33(8) . 7_444
Al3 N2 Ca1 84.20(5) . .
Al3 N2 Ca1 81.84(4) 12_666 .
Al1 N2 Ca1 146.72(7) 12_666 .
Li1 N2 Ca1 74.72(8) . .
Ca1 N2 Ca1 71.39(4) 7_444 .
Al1 N3 Al3 108.28(6) . 12_666
Al1 N3 Al3 166.01(8) . 8_444
Al3 N3 Al3 85.63(5) 12_666 8_444
Al1 N3 Li1 94.65(11) . 13
Al3 N3 Li1 107.70(10) 12_666 13
Al3 N3 Li1 82.09(10) 8_444 13
Al1 N3 Ca1 90.87(5) . .
Al3 N3 Ca1 91.22(5) 12_666 .
Al3 N3 Ca1 87.29(5) 8_444 .
Li1 N3 Ca1 157.39(10) 13 .
Al1 N3 Ca1 81.82(5) . 8_444
Al3 N3 Ca1 162.47(6) 12_666 8_444
Al3 N3 Ca1 84.34(5) 8_444 8_444
Li1 N3 Ca1 85.12(8) 13 8_444
Ca1 N3 Ca1 73.98(4) . 8_444
Al2 N4 Al2 110.15(7) . 12_667
Al2 N4 Al1 162.52(8) . 8_444
Al2 N4 Al1 86.30(5) 12_667 8_444
Al2 N4 Li1 95.17(11) . 13
Al2 N4 Li1 112.92(11) 12_667 13
Al1 N4 Li1 83.21(10) 8_444 13
Al2 N4 Ca1 86.68(5) . 2
Al2 N4 Ca1 89.68(5) 12_667 2
Al1 N4 Ca1 87.58(5) 8_444 2
Li1 N4 Ca1 154.83(9) 13 2
Al2 N4 Ca1 84.08(5) . 8_444
Al2 N4 Ca1 156.36(7) 12_667 8_444
Al1 N4 Ca1 78.44(5) 8_444 8_444
Li1 N4 Ca1 83.31(8) 13 8_444
Ca1 N4 Ca1 71.90(4) 2 8_444

loop_
_geom_bond_atom_site_label_1
_geom_bond_atom_site_label_2
_geom_bond_distance
_geom_bond_site_symmetry_2
Ca1 N3 2.5238(13) .
Ca1 N4 2.5687(14) 2_554
Ca1 N1 2.6036(13) .
Ca1 N2 2.6554(13) 8_444
Ca1 N3 2.8251(13) 7_444
Ca1 N1 2.8546(13) 8_444
Ca1 N2 2.8674(14) .
Ca1 N4 2.9087(14) 7_444
Ca1 Al2 3.0685(6) 2_554
Ca1 Al1 3.0975(7) 10_656
Ca1 Al3 3.1043(6) 8_444
Ca1 Al1 3.1521(6) 7_444
Al1 N3 1.8568(14) .
Al1 N2 1.8762(12) 15
Al1 N1 1.8894(12) 10_556
Al1 N4 1.9387(14) 7_444
Al1 Al2 2.6191(8) 9_556
Al1 Li1 2.664(3) 15
Al1 Li1 2.906(3) 13
Al1 Li1 3.093(3) 10_556
Al1 Ca1 3.0975(7) 10_556
Al1 Ca1 3.1522(6) 8_444
Al2 N4 1.8337(14) .
Al2 N1 1.8772(12) 10_556
Al2 N4 1.8906(13) 15_556
Al2 N1 1.9520(14) 2
Al2 Al2 2.5686(10) 9_556
Al2 Al1 2.6191(8) 9_556
Al2 Li1 2.888(3) 13
Al2 Li1 2.939(3) 10_556
Al2 Ca1 3.0685(6) 2
Al2 Ca1 3.1809(7) 16_556
Al2 Ca1 3.2746(7) 8_444
Al3 N2 1.8700(14) .
Al3 N2 1.8740(12) 15
Al3 N3 1.9061(13) 15
Al3 N3 1.9308(14) 7_444
Al3 Al3 2.6078(10) 9
Al3 Li1 2.644(3) 15
Al3 Ca1 3.1043(6) 7_444
Al3 Ca1 3.1951(7) 15
Al3 Li1 3.229(2) 7_444
Li1 N1 1.975(3) .
Li1 N4 2.071(3) 13
Li1 N3 2.091(3) 13
Li1 N2 2.281(4) .
Li1 Al3 2.644(3) 12_666
Li1 Al1 2.664(3) 12_666
Li1 Al2 2.888(3) 13
Li1 Al1 2.907(3) 13
Li1 Al2 2.939(3) 10_656
Li1 Al1 3.093(3) 10_656
Li1 Ca1 3.197(3) 7_444
N1 Al2 1.8772(12) 10_656
N1 Al1 1.8894(12) 10_656
N1 Al2 1.9520(14) 2_554
N1 Ca1 2.8544(13) 7_444
N2 Al3 1.8740(12) 12_666
N2 Al1 1.8763(12) 12_666
N2 Ca1 2.6554(13) 7_444
N3 Al3 1.9061(13) 12_666
N3 Al3 1.9308(14) 8_444
N3 Li1 2.091(3) 13
N3 Ca1 2.8252(13) 8_444
N4 Al2 1.8905(13) 12_667
N4 Al1 1.9387(14) 8_444
N4 Li1 2.072(3) 13
N4 Ca1 2.5687(14) 2
N4 Ca1 2.9086(14) 8_444
